data_1528293
loop_
_publ_author_name
'Akimoto, J.'
'Tokiwa, K.'
'Awaka, J.'
'Kijima, K.'
'Takahashi, Y.'
'Watanabe, T.'
'Maruta, Y.'

_publ_section_title
;
 High pressure synthesis and crystal structure analysis of Na Mn2 O4 with
 the calcium ferrite-type structure
;
_journal_name_full 'Journal of Solid State Chemistry'
_journal_page_first 169
_journal_page_last 174
_journal_volume 179
_journal_year 2006
_chemical_formula_sum 'Mn2 Na O4'
_chemical_name_systematic 'Na Mn2 O4'
_space_group_IT_number 62
_symmetry_space_group_name_Hall '-P 2c 2n'
_symmetry_space_group_name_H-M 'P n a m'
_cell_angle_alpha 90
_cell_angle_beta 90
_cell_angle_gamma 90
_cell_formula_units_Z 4
_cell_length_a 8.9055
_cell_length_b 11.0825
_cell_length_c 2.8524
_cell_volume 281.518
_citation_journal_id_ASTM JSSCBI
_cod_data_source_file Akimoto_JSSCBI_2006_1106.cif
_cod_data_source_block Mn2Na1O4
_cod_original_cell_volume 281.5182
_cod_original_sg_symbol_Hall '-P 2ac 2n (-x,z,y)'
_cod_original_formula_sum 'Mn2 Na1 O4'
_cod_database_code 1528293

loop_
_symmetry_equiv_pos_as_xyz
x,y,z
-x+1/2,y+1/2,-z
x+1/2,-y+1/2,-z+1/2
-x,-y,z+1/2
-x,-y,-z
x-1/2,-y-1/2,z
-x-1/2,y-1/2,z-1/2
x,y,-z-1/2

loop_
_atom_site_label
_atom_site_type_symbol
_atom_site_fract_x
_atom_site_fract_y
_atom_site_fract_z
_atom_site_occupancy
_atom_site_U_iso_or_equiv
Mn2 Mn+3 0.08285 0.59752 0.25 1 0.0
O1 O-2 0.2925 0.6541 0.25 1 0.0
O3 O-2 0.4735 0.1982 0.25 1 0.0
O4 O-2 0.0729 0.9146 0.25 1 0.0
Mn1 Mn+3 0.06764 0.11327 0.25 1 0.0
Na1 Na+1 0.2467 0.33975 0.25 1 0.0
O2 O-2 0.3817 0.9803 0.25 1 0.0
